data_2222552
loop_
_publ_author_name
'Liu, Joe'
'Clegg, Jack K.'
'Codd, Rachel'

_publ_section_title
;
 Methyl 3-[(1-adamantylcarbonyloxy)aminocarbonyl]propanoate
;
_journal_coeditor_code BG2266
_journal_issue 8
_journal_name_full 'Acta Crystallographica Section E'
_journal_page_first o1742
_journal_page_last o1743
_journal_paper_doi 10.1107/S1600536809024210
_journal_volume 65
_journal_year 2009
_chemical_formula_iupac 'C16 H23 N O5'
_chemical_formula_moiety 'C16 H23 N O5'
_chemical_formula_sum 'C16 H23 N O5'
_chemical_formula_weight 309.35
_chemical_name_systematic
;
Methyl 3-[(1-adamantylcarbonyloxy)aminocarbonyl]propanoate
;
_space_group_IT_number 56
_symmetry_cell_setting orthorhombic
_symmetry_space_group_name_Hall '-P 2ab 2ac'
_symmetry_space_group_name_H-M 'P c c n'
_atom_sites_solution_hydrogens geom
_atom_sites_solution_primary direct
_atom_sites_solution_secondary difmap
_audit_creation_method SHELXL-97
_cell_angle_alpha 90.00
_cell_angle_beta 90.00
_cell_angle_gamma 90.00
_cell_formula_units_Z 8
_cell_length_a 15.7837(5)
_cell_length_b 21.0715(7)
_cell_length_c 9.5341(3)
_cell_measurement_reflns_used 3869
_cell_measurement_temperature 150(2)
_cell_measurement_theta_max 29.953
_cell_measurement_theta_min 2.826
_cell_volume 3170.91(18)
_computing_cell_refinement 'SAINT (Bruker, 2003)'
_computing_data_collection 'APEX2 (Bruker, 2003)'
_computing_data_reduction 'SAINT and XPREP (Bruker, 2003)'
_computing_molecular_graphics
;
ORTEP-3 (Farrugia, 1997),
WinGX-32 (Farrugia, 1999),
POV-Ray (Cason, 2002) and
WebLab ViewerPro (Molecular Simulations, 2000)
;
_computing_publication_material 'enCIFer (Allen <i>et al.</i>,  2004)'
_computing_structure_refinement 'SHELXL97 (Sheldrick, 2008)'
_computing_structure_solution 'SIR97 (Altomare <i>et al.</i>,  1999)'
_diffrn_ambient_temperature 150(2)
_diffrn_measured_fraction_theta_full 0.990
_diffrn_measured_fraction_theta_max 0.990
_diffrn_measurement_device_type 'Bruker APEXII-FR591'
_diffrn_measurement_method \w+\f
_diffrn_radiation_monochromator graphite
_diffrn_radiation_source 'rotating anode'
_diffrn_radiation_type MoK\a
_diffrn_radiation_wavelength 0.71073
_diffrn_reflns_av_R_equivalents 0.0361
_diffrn_reflns_av_sigmaI/netI 0.0413
_diffrn_reflns_limit_h_max 22
_diffrn_reflns_limit_h_min -22
_diffrn_reflns_limit_k_max 29
_diffrn_reflns_limit_k_min -26
_diffrn_reflns_limit_l_max 11
_diffrn_reflns_limit_l_min -13
_diffrn_reflns_number 22952
_diffrn_reflns_theta_full 30.01
_diffrn_reflns_theta_max 30.01
_diffrn_reflns_theta_min 3.16
_diffrn_standards_decay_% 0
_diffrn_standards_interval_count 0
_diffrn_standards_interval_time 0
_diffrn_standards_number 0
_exptl_absorpt_coefficient_mu 0.096
_exptl_absorpt_correction_T_max 0.981
_exptl_absorpt_correction_T_min 0.851
_exptl_absorpt_correction_type multi-scan
_exptl_absorpt_process_details '(SADABS; Sheldrick, 2007)'
_exptl_crystal_colour colourless
_exptl_crystal_density_diffrn 1.296
_exptl_crystal_density_method 'not measured'
_exptl_crystal_description block
_exptl_crystal_F_000 1328
_exptl_crystal_size_max 0.300
_exptl_crystal_size_mid 0.200
_exptl_crystal_size_min 0.150
_refine_diff_density_max 0.249
_refine_diff_density_min -0.255
_refine_ls_extinction_method none
_refine_ls_goodness_of_fit_ref 1.040
_refine_ls_hydrogen_treatment constr
_refine_ls_matrix_type full
_refine_ls_number_parameters 200
_refine_ls_number_reflns 4586
_refine_ls_number_restraints 0
_refine_ls_restrained_S_all 1.040
_refine_ls_R_factor_all 0.0928
_refine_ls_R_factor_gt 0.0478
_refine_ls_shift/su_max 0.000
_refine_ls_shift/su_mean 0.000
_refine_ls_structure_factor_coef Fsqd
_refine_ls_weighting_details 'calc w=1/[\s^2^(Fo^2^)+(0.0599P)^2^+0.4178P] where P=(Fo^2^+2Fc^2^)/3'
_refine_ls_weighting_scheme calc
_refine_ls_wR_factor_gt 0.1137
_refine_ls_wR_factor_ref 0.1323
_reflns_number_gt 2890
_reflns_number_total 4586
_reflns_threshold_expression I>2\s(I)
_cod_data_source_file bg2266.cif
_cod_data_source_block I
_cod_database_code 2222552
_cod_database_fobs_code 2222552

loop_
_symmetry_equiv_pos_as_xyz
'x, y, z'
'-x+1/2, -y+1/2, z'
'x+1/2, -y, -z+1/2'
'-x, y+1/2, -z+1/2'
'-x, -y, -z'
'x-1/2, y-1/2, -z'
'-x-1/2, y, z-1/2'
'x, -y-1/2, z-1/2'

loop_
_atom_site_type_symbol
_atom_site_label
_atom_site_fract_x
_atom_site_fract_y
_atom_site_fract_z
_atom_site_U_iso_or_equiv
_atom_site_adp_type
_atom_site_calc_flag
_atom_site_refinement_flags
_atom_site_occupancy
_atom_site_disorder_assembly
_atom_site_disorder_group
C C1 -0.10511(9) 0.03188(7) 0.34190(19) 0.0397(4) Uani d . 1 . .
H H1A -0.1286 0.0521 0.4259 0.060 Uiso calc R 1 . .
H H1B -0.1195 -0.0134 0.3422 0.060 Uiso calc R 1 . .
H H1C -0.1289 0.0520 0.2580 0.060 Uiso calc R 1 . .
C C2 0.01542(9) 0.09834(6) 0.33007(15) 0.0282(3) Uani d . 1 . .
C C3 0.11059(9) 0.09992(7) 0.32346(18) 0.0347(3) Uani d . 1 . .
H H3A 0.1293 0.0852 0.2299 0.042 Uiso calc R 1 . .
H H3B 0.1339 0.0704 0.3944 0.042 Uiso calc R 1 . .
C C4 0.14536(9) 0.16607(7) 0.34972(19) 0.0395(4) Uani d . 1 . .
H H4A 0.1174 0.1965 0.2855 0.047 Uiso calc R 1 . .
H H4B 0.1321 0.1790 0.4471 0.047 Uiso calc R 1 . .
C C5 0.24014(10) 0.16868(7) 0.32743(19) 0.0381(4) Uani d . 1 . .
C C6 0.41331(9) 0.12429(6) 0.41915(16) 0.0285(3) Uani d . 1 . .
C C7 0.50576(8) 0.13370(5) 0.38462(14) 0.0217(3) Uani d . 1 . .
C C8 0.51335(8) 0.13881(6) 0.22281(15) 0.0264(3) Uani d . 1 . .
H H8A 0.4889 0.1005 0.1782 0.032 Uiso calc R 1 . .
H H8B 0.4816 0.1763 0.1890 0.032 Uiso calc R 1 . .
C C9 0.60700(8) 0.14499(6) 0.18337(15) 0.0272(3) Uani d . 1 . .
H H9 0.6124 0.1480 0.0791 0.033 Uiso calc R 1 . .
C C10 0.64442(8) 0.20472(6) 0.25077(15) 0.0277(3) Uani d . 1 . .
H H10A 0.7048 0.2090 0.2240 0.033 Uiso calc R 1 . .
H H10B 0.6137 0.2427 0.2167 0.033 Uiso calc R 1 . .
C C11 0.63684(8) 0.20033(6) 0.40991(15) 0.0271(3) Uani d . 1 . .
H H11 0.6612 0.2395 0.4533 0.032 Uiso calc R 1 . .
C C12 0.54299(8) 0.19452(6) 0.45073(16) 0.0269(3) Uani d . 1 . .
H H12A 0.5114 0.2321 0.4169 0.032 Uiso calc R 1 . .
H H12B 0.5375 0.1926 0.5541 0.032 Uiso calc R 1 . .
C C13 0.55512(8) 0.07550(6) 0.43587(16) 0.0279(3) Uani d . 1 . .
H H13A 0.5313 0.0366 0.3930 0.034 Uiso calc R 1 . .
H H13B 0.5499 0.0718 0.5390 0.034 Uiso calc R 1 . .
C C14 0.64869(9) 0.08217(6) 0.39547(17) 0.0321(3) Uani d . 1 . .
H H14 0.6808 0.0442 0.4292 0.039 Uiso calc R 1 . .
C C15 0.68529(9) 0.14227(7) 0.46296(18) 0.0358(4) Uani d . 1 . .
H H15A 0.6804 0.1394 0.5663 0.043 Uiso calc R 1 . .
H H15B 0.7460 0.1463 0.4388 0.043 Uiso calc R 1 . .
C C16 0.65534(9) 0.08664(6) 0.23537(17) 0.0341(4) Uani d . 1 . .
H H16A 0.7156 0.0898 0.2075 0.041 Uiso calc R 1 . .
H H16B 0.6313 0.0479 0.1922 0.041 Uiso calc R 1 . .
N N1 0.28451(7) 0.17669(6) 0.44376(15) 0.0376(3) Uani d . 1 . .
H H1 0.2595 0.1786 0.5262 0.045 Uiso calc R 1 . .
O O1 -0.01378(6) 0.03915(5) 0.34139(12) 0.0391(3) Uani d . 1 . .
O O2 -0.02969(6) 0.14408(5) 0.32255(14) 0.0420(3) Uani d . 1 . .
O O3 0.27389(7) 0.16496(7) 0.21147(14) 0.0595(4) Uani d . 1 . .
O O4 0.37279(6) 0.18202(4) 0.43133(12) 0.0349(3) Uani d . 1 . .
O O5 0.37653(7) 0.07535(5) 0.43361(14) 0.0506(4) Uani d . 1 . .

loop_
_atom_site_aniso_label
_atom_site_aniso_U_11
_atom_site_aniso_U_22
_atom_site_aniso_U_33
_atom_site_aniso_U_12
_atom_site_aniso_U_13
_atom_site_aniso_U_23
C1 0.0367(8) 0.0359(7) 0.0464(10) -0.0018(6) 0.0100(8) -0.0004(7)
C2 0.0327(7) 0.0296(6) 0.0223(7) 0.0045(5) 0.0017(6) -0.0017(6)
C3 0.0298(7) 0.0359(7) 0.0384(9) 0.0084(6) 0.0016(7) -0.0012(6)
C4 0.0256(7) 0.0431(8) 0.0497(11) 0.0040(6) -0.0011(7) -0.0097(7)
C5 0.0289(7) 0.0449(8) 0.0406(10) 0.0021(6) 0.0015(8) -0.0026(7)
C6 0.0271(7) 0.0301(6) 0.0281(8) -0.0026(5) 0.0018(6) 0.0000(6)
C7 0.0217(6) 0.0227(6) 0.0206(7) -0.0040(4) 0.0008(6) 0.0009(5)
C8 0.0281(7) 0.0299(6) 0.0211(7) -0.0070(5) -0.0028(6) 0.0010(5)
C9 0.0313(7) 0.0299(6) 0.0203(7) -0.0075(5) 0.0042(6) 0.0012(5)
C10 0.0273(6) 0.0239(6) 0.0318(9) -0.0060(5) 0.0018(6) 0.0058(5)
C11 0.0270(6) 0.0253(6) 0.0289(8) -0.0078(5) -0.0055(6) -0.0005(5)
C12 0.0305(7) 0.0268(6) 0.0234(8) -0.0031(5) -0.0018(6) -0.0027(5)
C13 0.0306(7) 0.0238(6) 0.0294(8) -0.0035(5) 0.0021(7) 0.0074(5)
C14 0.0264(7) 0.0267(6) 0.0433(10) 0.0033(5) -0.0003(7) 0.0103(6)
C15 0.0259(7) 0.0435(8) 0.0382(9) -0.0039(6) -0.0099(7) 0.0099(7)
C16 0.0304(7) 0.0259(6) 0.0459(10) -0.0028(5) 0.0123(7) -0.0021(6)
N1 0.0215(6) 0.0512(7) 0.0401(8) 0.0015(5) 0.0037(6) -0.0063(6)
O1 0.0342(5) 0.0295(5) 0.0538(8) 0.0035(4) 0.0041(5) -0.0012(5)
O2 0.0312(5) 0.0327(5) 0.0621(8) 0.0069(4) 0.0012(6) 0.0032(5)
O3 0.0365(7) 0.1062(11) 0.0358(8) 0.0027(7) 0.0009(6) 0.0004(7)
O4 0.0213(5) 0.0350(5) 0.0485(7) 0.0011(4) 0.0008(5) -0.0027(5)
O5 0.0314(5) 0.0362(6) 0.0841(10) -0.0085(4) 0.0154(6) 0.0045(6)

loop_
_atom_type_symbol
_atom_type_description
_atom_type_scat_dispersion_real
_atom_type_scat_dispersion_imag
_atom_type_scat_source
C C 0.0033 0.0016 'International Tables Vol C Tables 4.2.6.8 and 6.1.1.4'
H H 0.0000 0.0000 'International Tables Vol C Tables 4.2.6.8 and 6.1.1.4'
N N 0.0061 0.0033 'International Tables Vol C Tables 4.2.6.8 and 6.1.1.4'
O O 0.0106 0.0060 'International Tables Vol C Tables 4.2.6.8 and 6.1.1.4'

loop_
_geom_angle_atom_site_label_1
_geom_angle_atom_site_label_2
_geom_angle_atom_site_label_3
_geom_angle_site_symmetry_1
_geom_angle_site_symmetry_3
_geom_angle
_geom_angle_publ_flag
O1 C1 H1A . . 109.5 ?
O1 C1 H1B . . 109.5 ?
H1A C1 H1B . . 109.5 ?
O1 C1 H1C . . 109.5 ?
H1A C1 H1C . . 109.5 ?
H1B C1 H1C . . 109.5 ?
O2 C2 O1 . . 123.41(13) ?
O2 C2 C3 . . 124.90(13) ?
O1 C2 C3 . . 111.67(11) ?
C2 C3 C4 . . 111.98(11) ?
C2 C3 H3A . . 109.2 ?
C4 C3 H3A . . 109.2 ?
C2 C3 H3B . . 109.2 ?
C4 C3 H3B . . 109.2 ?
H3A C3 H3B . . 107.9 ?
C5 C4 C3 . . 111.57(12) ?
C5 C4 H4A . . 109.3 ?
C3 C4 H4A . . 109.3 ?
C5 C4 H4B . . 109.3 ?
C3 C4 H4B . . 109.3 ?
H4A C4 H4B . . 108.0 ?
O3 C5 N1 . . 122.19(14) ?
O3 C5 C4 . . 123.55(15) ?
N1 C5 C4 . . 114.25(15) ?
O5 C6 O4 . . 121.84(12) ?
O5 C6 C7 . . 127.62(12) ?
O4 C6 C7 . . 110.54(10) ?
C6 C7 C13 . . 108.46(10) ?
C6 C7 C12 . . 112.83(11) ?
C13 C7 C12 . . 109.90(11) ?
C6 C7 C8 . . 107.50(11) ?
C13 C7 C8 . . 109.47(11) ?
C12 C7 C8 . . 108.61(10) ?
C9 C8 C7 . . 108.95(11) ?
C9 C8 H8A . . 109.9 ?
C7 C8 H8A . . 109.9 ?
C9 C8 H8B . . 109.9 ?
C7 C8 H8B . . 109.9 ?
H8A C8 H8B . . 108.3 ?
C16 C9 C8 . . 109.49(10) ?
C16 C9 C10 . . 109.40(12) ?
C8 C9 C10 . . 109.83(11) ?
C16 C9 H9 . . 109.4 ?
C8 C9 H9 . . 109.4 ?
C10 C9 H9 . . 109.4 ?
C11 C10 C9 . . 109.72(10) ?
C11 C10 H10A . . 109.7 ?
C9 C10 H10A . . 109.7 ?
C11 C10 H10B . . 109.7 ?
C9 C10 H10B . . 109.7 ?
H10A C10 H10B . . 108.2 ?
C10 C11 C15 . . 109.78(12) ?
C10 C11 C12 . . 109.42(11) ?
C15 C11 C12 . . 109.55(11) ?
C10 C11 H11 . . 109.4 ?
C15 C11 H11 . . 109.4 ?
C12 C11 H11 . . 109.4 ?
C11 C12 C7 . . 109.24(11) ?
C11 C12 H12A . . 109.8 ?
C7 C12 H12A . . 109.8 ?
C11 C12 H12B . . 109.8 ?
C7 C12 H12B . . 109.8 ?
H12A C12 H12B . . 108.3 ?
C7 C13 C14 . . 109.65(10) ?
C7 C13 H13A . . 109.7 ?
C14 C13 H13A . . 109.7 ?
C7 C13 H13B . . 109.7 ?
C14 C13 H13B . . 109.7 ?
H13A C13 H13B . . 108.2 ?
C13 C14 C16 . . 108.77(12) ?
C13 C14 C15 . . 109.46(12) ?
C16 C14 C15 . . 109.96(11) ?
C13 C14 H14 . . 109.5 ?
C16 C14 H14 . . 109.5 ?
C15 C14 H14 . . 109.5 ?
C11 C15 C14 . . 109.49(11) ?
C11 C15 H15A . . 109.8 ?
C14 C15 H15A . . 109.8 ?
C11 C15 H15B . . 109.8 ?
C14 C15 H15B . . 109.8 ?
H15A C15 H15B . . 108.2 ?
C9 C16 C14 . . 109.75(11) ?
C9 C16 H16A . . 109.7 ?
C14 C16 H16A . . 109.7 ?
C9 C16 H16B . . 109.7 ?
C14 C16 H16B . . 109.7 ?
H16A C16 H16B . . 108.2 ?
C5 N1 O4 . . 117.73(13) ?
C5 N1 H1 . . 121.1 ?
O4 N1 H1 . . 121.1 ?
C2 O1 C1 . . 116.27(11) ?
C6 O4 N1 . . 113.40(10) ?

loop_
_geom_bond_atom_site_label_1
_geom_bond_atom_site_label_2
_geom_bond_site_symmetry_2
_geom_bond_distance
_geom_bond_publ_flag
C1 O1 . 1.4498(17) ?
C1 H1A . 0.9800 ?
C1 H1B . 0.9800 ?
C1 H1C . 0.9800 ?
C2 O2 . 1.2005(16) ?
C2 O1 . 1.3340(16) ?
C2 C3 . 1.5038(19) ?
C3 C4 . 1.519(2) ?
C3 H3A . 0.9900 ?
C3 H3B . 0.9900 ?
C4 C5 . 1.512(2) ?
C4 H4A . 0.9900 ?
C4 H4B . 0.9900 ?
C5 O3 . 1.230(2) ?
C5 N1 . 1.322(2) ?
C6 O5 . 1.1913(16) ?
C6 O4 . 1.3792(16) ?
C6 C7 . 1.5090(18) ?
C7 C13 . 1.5329(17) ?
C7 C12 . 1.5443(17) ?
C7 C8 . 1.5510(19) ?
C8 C9 . 1.5308(18) ?
C8 H8A . 0.9900 ?
C8 H8B . 0.9900 ?
C9 C16 . 1.5296(19) ?
C9 C10 . 1.5316(18) ?
C9 H9 . 1.0000 ?
C10 C11 . 1.525(2) ?
C10 H10A . 0.9900 ?
C10 H10B . 0.9900 ?
C11 C15 . 1.5289(19) ?
C11 C12 . 1.5364(18) ?
C11 H11 . 1.0000 ?
C12 H12A . 0.9900 ?
C12 H12B . 0.9900 ?
C13 C14 . 1.5327(19) ?
C13 H13A . 0.9900 ?
C13 H13B . 0.9900 ?
C14 C16 . 1.533(2) ?
C14 C15 . 1.533(2) ?
C14 H14 . 1.0000 ?
C15 H15A . 0.9900 ?
C15 H15B . 0.9900 ?
C16 H16A . 0.9900 ?
C16 H16B . 0.9900 ?
N1 O4 . 1.4029(14) ?
N1 H1 . 0.8800 ?

loop_
_geom_hbond_atom_site_label_D
_geom_hbond_atom_site_label_H
_geom_hbond_atom_site_label_A
_geom_hbond_site_symmetry_A
_geom_hbond_distance_DH
_geom_hbond_distance_HA
_geom_hbond_distance_DA
_geom_hbond_angle_DHA
_geom_hbond_publ_flag
N1 H1 O3 7_656 0.88 1.87 2.7250(19) 164.7 y

loop_
_geom_torsion_atom_site_label_1
_geom_torsion_atom_site_label_2
_geom_torsion_atom_site_label_3
_geom_torsion_atom_site_label_4
_geom_torsion_site_symmetry_1
_geom_torsion_site_symmetry_2
_geom_torsion_site_symmetry_3
_geom_torsion_site_symmetry_4
_geom_torsion
_geom_torsion_publ_flag
O2 C2 C3 C4 . . . . 17.1(2) ?
O1 C2 C3 C4 . . . . -164.72(13) ?
C2 C3 C4 C5 . . . . -173.84(14) ?
C3 C4 C5 O3 . . . . 70.9(2) ?
C3 C4 C5 N1 . . . . -110.41(16) ?
O5 C6 C7 C13 . . . . -26.1(2) ?
O4 C6 C7 C13 . . . . 154.74(12) ?
O5 C6 C7 C12 . . . . -148.06(16) ?
O4 C6 C7 C12 . . . . 32.74(16) ?
O5 C6 C7 C8 . . . . 92.22(18) ?
O4 C6 C7 C8 . . . . -86.97(13) ?
C6 C7 C8 C9 . . . . -177.12(10) ?
C13 C7 C8 C9 . . . . -59.50(12) ?
C12 C7 C8 C9 . . . . 60.50(13) ?
C7 C8 C9 C16 . . . . 59.84(14) ?
C7 C8 C9 C10 . . . . -60.31(13) ?
C16 C9 C10 C11 . . . . -59.98(14) ?
C8 C9 C10 C11 . . . . 60.21(14) ?
C9 C10 C11 C15 . . . . 60.21(14) ?
C9 C10 C11 C12 . . . . -60.05(13) ?
C10 C11 C12 C7 . . . . 60.71(13) ?
C15 C11 C12 C7 . . . . -59.69(15) ?
C6 C7 C12 C11 . . . . -179.84(11) ?
C13 C7 C12 C11 . . . . 58.97(15) ?
C8 C7 C12 C11 . . . . -60.76(14) ?
C6 C7 C13 C14 . . . . 177.11(12) ?
C12 C7 C13 C14 . . . . -59.12(15) ?
C8 C7 C13 C14 . . . . 60.09(14) ?
C7 C13 C14 C16 . . . . -60.43(14) ?
C7 C13 C14 C15 . . . . 59.74(16) ?
C10 C11 C15 C14 . . . . -59.45(15) ?
C12 C11 C15 C14 . . . . 60.73(16) ?
C13 C14 C15 C11 . . . . -60.58(16) ?
C16 C14 C15 C11 . . . . 58.86(15) ?
C8 C9 C16 C14 . . . . -61.11(14) ?
C10 C9 C16 C14 . . . . 59.30(14) ?
C13 C14 C16 C9 . . . . 60.84(13) ?
C15 C14 C16 C9 . . . . -59.02(14) ?
O3 C5 N1 O4 . . . . 1.1(2) ?
C4 C5 N1 O4 . . . . -177.63(12) ?
O2 C2 O1 C1 . . . . 1.0(2) ?
C3 C2 O1 C1 . . . . -177.17(13) ?
O5 C6 O4 N1 . . . . -7.7(2) ?
C7 C6 O4 N1 . . . . 171.54(11) ?
C5 N1 O4 C6 . . . . -81.34(16) ?
